data_4086713
loop_
_publ_author_name
'Castro-Rodrigo, Ruth'
'Chakraborty, Sumit'
'Munjanja, Lloyd'
'Brennessel, William W.'
'Jones, William D.'

_publ_section_title
;
 Synthesis, Characterization, and Reactivities of Molybdenum and Tungsten
 PONOP Pincer Complexes
;
_journal_issue 18
_journal_name_full Organometallics
_journal_page_first 3124
_journal_paper_doi 10.1021/acs.organomet.6b00461
_journal_volume 35
_journal_year 2016
_chemical_formula_moiety 'C24 H39 N O5 P2 W'
_chemical_formula_sum 'C24 H39 N O5 P2 W'
_chemical_formula_weight 667.35
_chemical_name_common jonsc14
_chemical_name_systematic
; 
  (tBu-PONOP)W(CO)3 
;
_space_group_crystal_system monoclinic
_space_group_IT_number 14
_space_group_name_Hall '-P 2yn'
_space_group_name_H-M_alt 'P 1 21/n 1'
_symmetry_space_group_name_Hall '-P 2yn'
_symmetry_space_group_name_H-M 'P 1 21/n 1'
_atom_sites_solution_hydrogens geom
_atom_sites_solution_primary direct
_atom_sites_solution_secondary difmap
_audit_creation_method SHELXL-2014
_cell_angle_alpha 90
_cell_angle_beta 117.8272(19)
_cell_angle_gamma 90
_cell_formula_units_Z 4
_cell_length_a 14.8572(16)
_cell_length_b 13.1404(14)
_cell_length_c 15.5556(16)
_cell_measurement_reflns_used 3889
_cell_measurement_temperature 100.0(5)
_cell_measurement_theta_max 38.24
_cell_measurement_theta_min 3.02
_cell_volume 2685.7(5)
_computing_cell_refinement 'SAINT (Bruker, 2013)'
_computing_data_collection 'APEX2 (Bruker, 2013)'
_computing_data_reduction 'SAINT (Bruker, 2013)'
_computing_molecular_graphics 'SHELXTL (Sheldrick, 2008)'
_computing_publication_material 'SHELXTL (Sheldrick, 2008)'
_computing_structure_refinement 'SHELXL-2014 (Sheldrick, 2014)'
_computing_structure_solution 'SIR2011 (Burla et al., 2012)'
_diffrn_ambient_temperature 100.0(5)
_diffrn_measured_fraction_theta_full 0.998
_diffrn_measured_fraction_theta_max 0.975
_diffrn_measurement_device_type 'Bruker SMART APEX II CCD platform'
_diffrn_measurement_method '\w scans'
_diffrn_radiation_type MoK\a
_diffrn_radiation_wavelength 0.71073
_diffrn_reflns_av_R_equivalents 0.0359
_diffrn_reflns_av_unetI/netI 0.0234
_diffrn_reflns_Laue_measured_fraction_full 0.998
_diffrn_reflns_Laue_measured_fraction_max 0.975
_diffrn_reflns_limit_h_max 25
_diffrn_reflns_limit_h_min -25
_diffrn_reflns_limit_k_max 23
_diffrn_reflns_limit_k_min -22
_diffrn_reflns_limit_l_max 26
_diffrn_reflns_limit_l_min -27
_diffrn_reflns_number 99917
_diffrn_reflns_point_group_measured_fraction_full 0.998
_diffrn_reflns_point_group_measured_fraction_max 0.975
_diffrn_reflns_theta_full 37.785
_diffrn_reflns_theta_max 38.656
_diffrn_reflns_theta_min 1.566
_diffrn_source 'fine-focus sealed tube'
_exptl_absorpt_coefficient_mu 4.454
_exptl_absorpt_correction_T_max 0.4405
_exptl_absorpt_correction_T_min 0.3231
_exptl_absorpt_correction_type multi-scan
_exptl_absorpt_process_details 'SADABS (Sheldrick, 2012)'
_exptl_crystal_colour yellow-orange
_exptl_crystal_density_diffrn 1.650
_exptl_crystal_description wedge
_exptl_crystal_F_000 1336
_exptl_crystal_size_max 0.20
_exptl_crystal_size_mid 0.20
_exptl_crystal_size_min 0.16
_refine_diff_density_max 5.176
_refine_diff_density_min -1.080
_refine_diff_density_rms 0.140
_refine_ls_extinction_method none
_refine_ls_goodness_of_fit_ref 1.088
_refine_ls_hydrogen_treatment constr
_refine_ls_matrix_type full
_refine_ls_number_parameters 344
_refine_ls_number_reflns 14883
_refine_ls_number_restraints 7
_refine_ls_restrained_S_all 1.089
_refine_ls_R_factor_all 0.0303
_refine_ls_R_factor_gt 0.0245
_refine_ls_shift/su_max 0.006
_refine_ls_shift/su_mean 0.000
_refine_ls_structure_factor_coef Fsqd
_refine_ls_weighting_details 'w=1/[\s^2^(Fo^2^)+(0.0236P)^2^+2.7286P] where P=(Fo^2^+2Fc^2^)/3'
_refine_ls_weighting_scheme calc
_refine_ls_wR_factor_gt 0.0555
_refine_ls_wR_factor_ref 0.0574
_reflns_Friedel_coverage 0.000
_reflns_number_gt 13102
_reflns_number_total 14883
_reflns_threshold_expression 'I > 2\s(I)'
_cod_data_source_file om6b00461_si_003.cif
_cod_data_source_block 2c
_cod_database_code 4086713
_shelx_space_group_comment
; 
The symmetry employed for this shelxl refinement is uniquely defined 
by the following loop, which should always be used as a source of 
symmetry information in preference to the above space-group names. 
They are only intended as comments. 
;
_shelx_estimated_absorpt_t_min 0.470
_shelx_estimated_absorpt_t_max 0.536
_shelxl_version_number 2014-1

loop_
_space_group_symop_operation_xyz
'x, y, z'
'-x+1/2, y+1/2, -z+1/2'
'-x, -y, -z'
'x-1/2, -y-1/2, z-1/2'

loop_
_atom_site_label
_atom_site_type_symbol
_atom_site_fract_x
_atom_site_fract_y
_atom_site_fract_z
_atom_site_U_iso_or_equiv
_atom_site_adp_type
_atom_site_occupancy
_atom_site_site_symmetry_order
_atom_site_calc_flag
_atom_site_refinement_flags_posn
_atom_site_refinement_flags_adp
_atom_site_refinement_flags_occupancy
_atom_site_disorder_assembly
_atom_site_disorder_group
W1 W 0.91264(2) 0.88862(2) 0.18876(2) 0.00916(2) Uani 1 1 d . . . . .
P1 P 0.96125(3) 0.70851(3) 0.21900(3) 0.01157(6) Uani 1 1 d . . . . .
P2 P 0.96001(3) 1.06758(3) 0.19790(3) 0.01032(6) Uani 1 1 d D . . . .
O1 O 1.07794(9) 0.70898(9) 0.22396(9) 0.0146(2) Uani 1 1 d . . . . .
O2 O 1.07541(9) 1.06145(8) 0.20054(9) 0.01315(19) Uani 1 1 d . . . . .
O3 O 0.82730(13) 0.87485(11) -0.03968(10) 0.0240(3) Uani 1 1 d . . . . .
O4 O 0.68114(11) 0.89975(11) 0.13352(12) 0.0247(3) Uani 1 1 d . . . . .
O5 O 0.89657(15) 0.90455(12) 0.38345(12) 0.0298(3) Uani 1 1 d . . . . .
N1 N 1.07633(10) 0.88573(9) 0.21929(10) 0.01048(19) Uani 1 1 d . . . . .
C1 C 1.12807(11) 0.79718(11) 0.23341(11) 0.0120(2) Uani 1 1 d . . . . .
C2 C 1.22996(12) 0.79236(12) 0.25596(13) 0.0153(3) Uani 1 1 d . . . . .
H2 H 1.2646 0.7290 0.2683 0.018 Uiso 1 1 calc R U . . .
C3 C 1.27975(12) 0.88293(12) 0.26002(14) 0.0163(3) Uani 1 1 d . . . . .
H3 H 1.3498 0.8821 0.2760 0.020 Uiso 1 1 calc R U . . .
C4 C 1.22783(12) 0.97468(12) 0.24086(12) 0.0141(2) Uani 1 1 d . . . . .
H4 H 1.2606 1.0370 0.2416 0.017 Uiso 1 1 calc R U . . .
C5 C 1.12637(11) 0.97246(11) 0.22055(11) 0.0111(2) Uani 1 1 d . . . . .
C6_a C 0.89838(17) 1.1635(2) 0.09656(15) 0.0154(4) Uani 0.832(4) 1 d D . P A 1
C7_a C 0.81405(18) 1.2202(2) 0.1087(2) 0.0276(5) Uani 0.832(4) 1 d . . P A 1
H7A_a H 0.7749 1.2625 0.0512 0.041 Uiso 0.832(4) 1 calc R U P A 1
H7B_a H 0.8450 1.2635 0.1666 0.041 Uiso 0.832(4) 1 calc R U P A 1
H7C_a H 0.7687 1.1707 0.1159 0.041 Uiso 0.832(4) 1 calc R U P A 1
C8_a C 0.8479(3) 1.10601(18) -0.00013(18) 0.0317(6) Uani 0.832(4) 1 d . . P A 1
H8A_a H 0.8200 1.1549 -0.0539 0.048 Uiso 0.832(4) 1 calc R U P A 1
H8B_a H 0.7928 1.0633 -0.0022 0.048 Uiso 0.832(4) 1 calc R U P A 1
H8C_a H 0.8985 1.0630 -0.0062 0.048 Uiso 0.832(4) 1 calc R U P A 1
C9_a C 0.97307(18) 1.2390(2) 0.08930(17) 0.0206(4) Uani 0.832(4) 1 d . . P A 1
H9A_a H 0.9369 1.2821 0.0318 0.031 Uiso 0.832(4) 1 calc R U P A 1
H9B_a H 1.0271 1.2015 0.0837 0.031 Uiso 0.832(4) 1 calc R U P A 1
H9C_a H 1.0030 1.2817 0.1477 0.031 Uiso 0.832(4) 1 calc R U P A 1
C6'_e C 0.8941(7) 1.1469(6) 0.0839(5) 0.0154(4) Uani 0.168(4) 1 d D . P A 5
C7'_e C 0.9339(8) 1.1111(8) 0.0135(7) 0.0177(19) Uani 0.168(4) 1 d D . P A 5
H7D_e H 0.8926 1.1415 -0.0506 0.027 Uiso 0.168(4) 1 calc R U P A 5
H7E_e H 0.9295 1.0367 0.0080 0.027 Uiso 0.168(4) 1 calc R U P A 5
H7F_e H 1.0050 1.1322 0.0384 0.027 Uiso 0.168(4) 1 calc R U P A 5
C8'_e C 0.9118(8) 1.2626(7) 0.0968(8) 0.022(2) Uani 0.168(4) 1 d D . P A 5
H8D_e H 0.8812 1.2893 0.1360 0.033 Uiso 0.168(4) 1 calc R U P A 5
H8E_e H 0.8805 1.2956 0.0330 0.033 Uiso 0.168(4) 1 calc R U P A 5
H8F_e H 0.9851 1.2765 0.1298 0.033 Uiso 0.168(4) 1 calc R U P A 5
C9'_e C 0.7790(7) 1.1259(8) 0.0404(8) 0.020(2) Uani 0.168(4) 1 d D . P A 5
H9D_e H 0.7541 1.1522 0.0844 0.031 Uiso 0.168(4) 1 calc R U P A 5
H9E_e H 0.7668 1.0524 0.0321 0.031 Uiso 0.168(4) 1 calc R U P A 5
H9F_e H 0.7430 1.1597 -0.0228 0.031 Uiso 0.168(4) 1 calc R U P A 5
C10 C 1.00366(14) 1.13720(13) 0.31700(13) 0.0170(3) Uani 1 1 d . . . . .
C11 C 1.08946(16) 1.07162(16) 0.39507(13) 0.0232(3) Uani 1 1 d . . . . .
H11A H 1.1081 1.0992 0.4597 0.035 Uiso 1 1 calc R U . . .
H11B H 1.1491 1.0727 0.3838 0.035 Uiso 1 1 calc R U . . .
H11C H 1.0656 1.0014 0.3911 0.035 Uiso 1 1 calc R U . . .
C12 C 0.91456(18) 1.14729(17) 0.34043(18) 0.0287(4) Uani 1 1 d . . . . .
H12A H 0.9409 1.1615 0.4099 0.043 Uiso 1 1 calc R U . . .
H12B H 0.8757 1.0836 0.3240 0.043 Uiso 1 1 calc R U . . .
H12C H 0.8701 1.2032 0.3023 0.043 Uiso 1 1 calc R U . . .
C13 C 1.05079(17) 1.24302(14) 0.32300(15) 0.0242(4) Uani 1 1 d . . . . .
H13A H 1.0785 1.2690 0.3896 0.036 Uiso 1 1 calc R U . . .
H13B H 0.9983 1.2897 0.2784 0.036 Uiso 1 1 calc R U . . .
H13C H 1.1056 1.2377 0.3049 0.036 Uiso 1 1 calc R U . . .
C14 C 0.90247(13) 0.60308(12) 0.12749(13) 0.0162(3) Uani 1 1 d . . . . .
C15 C 0.85699(18) 0.64731(15) 0.02546(15) 0.0275(4) Uani 1 1 d . . . . .
H15A H 0.8255 0.5927 -0.0223 0.041 Uiso 1 1 calc R U . . .
H15B H 0.9108 0.6796 0.0155 0.041 Uiso 1 1 calc R U . . .
H15C H 0.8053 0.6981 0.0174 0.041 Uiso 1 1 calc R U . . .
C16 C 0.81554(17) 0.55445(18) 0.14082(19) 0.0312(4) Uani 1 1 d . . . . .
H16A H 0.7791 0.5055 0.0884 0.047 Uiso 1 1 calc R U . . .
H16B H 0.7684 0.6076 0.1390 0.047 Uiso 1 1 calc R U . . .
H16C H 0.8438 0.5193 0.2036 0.047 Uiso 1 1 calc R U . . .
C17 C 0.97891(17) 0.52028(15) 0.13379(17) 0.0278(4) Uani 1 1 d . . . . .
H17A H 0.9442 0.4700 0.0822 0.042 Uiso 1 1 calc R U . . .
H17B H 1.0067 0.4866 0.1973 0.042 Uiso 1 1 calc R U . . .
H17C H 1.0344 0.5517 0.1259 0.042 Uiso 1 1 calc R U . . .
C18 C 1.00278(14) 0.65566(13) 0.34507(13) 0.0174(3) Uani 1 1 d . . . . .
C19 C 1.08628(15) 0.72870(14) 0.41535(13) 0.0222(3) Uani 1 1 d . . . . .
H19A H 1.1008 0.7138 0.4823 0.033 Uiso 1 1 calc R U . . .
H19B H 1.0627 0.7992 0.3994 0.033 Uiso 1 1 calc R U . . .
H19C H 1.1483 0.7194 0.4089 0.033 Uiso 1 1 calc R U . . .
C20 C 0.91271(17) 0.65413(16) 0.36741(16) 0.0259(4) Uani 1 1 d . . . . .
H20A H 0.9378 0.6444 0.4374 0.039 Uiso 1 1 calc R U . . .
H20B H 0.8668 0.5982 0.3318 0.039 Uiso 1 1 calc R U . . .
H20C H 0.8759 0.7189 0.3474 0.039 Uiso 1 1 calc R U . . .
C21 C 1.05128(17) 0.54906(15) 0.36477(16) 0.0262(4) Uani 1 1 d . . . . .
H21A H 1.0800 0.5334 0.4342 0.039 Uiso 1 1 calc R U . . .
H21B H 1.1054 0.5475 0.3456 0.039 Uiso 1 1 calc R U . . .
H21C H 0.9993 0.4985 0.3270 0.039 Uiso 1 1 calc R U . . .
C22 C 0.86469(13) 0.87928(11) 0.04451(12) 0.0143(2) Uani 1 1 d . . . . .
C23 C 0.76664(13) 0.89436(12) 0.15194(13) 0.0151(3) Uani 1 1 d . . . . .
C24 C 0.91296(14) 0.89851(13) 0.31767(13) 0.0172(3) Uani 1 1 d . . . . .

loop_
_atom_site_aniso_label
_atom_site_aniso_U_11
_atom_site_aniso_U_22
_atom_site_aniso_U_33
_atom_site_aniso_U_23
_atom_site_aniso_U_13
_atom_site_aniso_U_12
W1 0.00847(2) 0.00896(2) 0.01077(2) -0.00021(2) 0.00509(2) -0.00002(2)
P1 0.00999(15) 0.00950(14) 0.01551(16) 0.00126(12) 0.00619(13) -0.00001(11)
P2 0.00982(15) 0.00914(14) 0.01229(15) -0.00109(11) 0.00539(12) 0.00013(11)
O1 0.0109(5) 0.0098(4) 0.0239(6) 0.0009(4) 0.0089(4) 0.0003(3)
O2 0.0119(4) 0.0096(4) 0.0202(5) 0.0006(4) 0.0094(4) 0.0010(3)
O3 0.0321(8) 0.0216(6) 0.0136(5) -0.0024(4) 0.0069(5) -0.0017(5)
O4 0.0126(5) 0.0280(7) 0.0336(8) -0.0065(6) 0.0109(5) -0.0007(5)
O5 0.0460(10) 0.0297(7) 0.0241(7) 0.0014(6) 0.0251(7) 0.0031(7)
N1 0.0097(5) 0.0095(4) 0.0128(5) 0.0000(4) 0.0058(4) 0.0004(4)
C1 0.0109(6) 0.0101(5) 0.0152(6) 0.0004(4) 0.0063(5) -0.0002(4)
C2 0.0104(6) 0.0127(6) 0.0228(7) 0.0007(5) 0.0075(5) 0.0012(5)
C3 0.0096(6) 0.0142(6) 0.0249(8) -0.0001(5) 0.0078(5) -0.0003(5)
C4 0.0106(6) 0.0118(5) 0.0203(7) -0.0006(5) 0.0076(5) -0.0011(4)
C5 0.0115(6) 0.0098(5) 0.0129(6) -0.0002(4) 0.0064(5) -0.0005(4)
C6_a 0.0139(7) 0.0127(8) 0.0165(8) 0.0017(6) 0.0047(6) -0.0004(6)
C7_a 0.0172(9) 0.0251(10) 0.0399(14) 0.0096(9) 0.0127(9) 0.0084(8)
C8_a 0.0475(16) 0.0176(9) 0.0150(9) 0.0031(7) 0.0021(9) -0.0037(9)
C9_a 0.0205(9) 0.0156(8) 0.0254(10) 0.0065(7) 0.0103(8) 0.0010(7)
C6'_e 0.0139(7) 0.0127(8) 0.0165(8) 0.0017(6) 0.0047(6) -0.0004(6)
C7'_e 0.021(4) 0.024(4) 0.013(4) 0.007(3) 0.012(3) 0.002(4)
C8'_e 0.024(5) 0.011(4) 0.025(5) 0.004(3) 0.007(4) 0.004(3)
C9'_e 0.013(4) 0.024(5) 0.024(5) 0.005(4) 0.008(4) 0.002(3)
C10 0.0203(7) 0.0159(6) 0.0173(7) -0.0058(5) 0.0110(6) -0.0031(5)
C11 0.0253(9) 0.0260(8) 0.0131(7) -0.0033(6) 0.0046(6) -0.0044(7)
C12 0.0340(11) 0.0278(9) 0.0374(11) -0.0103(8) 0.0277(9) -0.0015(8)
C13 0.0287(9) 0.0177(7) 0.0255(9) -0.0085(6) 0.0120(7) -0.0068(6)
C14 0.0125(6) 0.0128(6) 0.0206(7) -0.0023(5) 0.0055(5) -0.0004(5)
C15 0.0336(10) 0.0189(8) 0.0230(9) -0.0032(6) 0.0073(8) 0.0004(7)
C16 0.0241(9) 0.0281(9) 0.0419(12) -0.0048(9) 0.0160(9) -0.0106(8)
C17 0.0267(9) 0.0176(7) 0.0346(10) -0.0046(7) 0.0105(8) 0.0043(7)
C18 0.0197(7) 0.0142(6) 0.0180(7) 0.0040(5) 0.0085(6) 0.0010(5)
C19 0.0224(8) 0.0196(7) 0.0175(7) 0.0024(6) 0.0034(6) 0.0023(6)
C20 0.0324(10) 0.0247(9) 0.0286(9) 0.0042(7) 0.0209(8) -0.0023(7)
C21 0.0316(10) 0.0168(7) 0.0258(9) 0.0072(6) 0.0098(8) 0.0051(7)
C22 0.0150(6) 0.0120(6) 0.0154(6) -0.0007(5) 0.0068(5) 0.0000(5)
C23 0.0132(6) 0.0142(6) 0.0181(6) -0.0027(5) 0.0074(5) -0.0002(5)
C24 0.0201(7) 0.0166(6) 0.0173(7) 0.0017(5) 0.0107(6) 0.0015(5)

loop_
_atom_type_symbol
_atom_type_description
_atom_type_scat_dispersion_real
_atom_type_scat_dispersion_imag
_atom_type_scat_source
C C 0.0033 0.0016 'International Tables Vol C Tables 4.2.6.8 and 6.1.1.4'
H H 0.0000 0.0000 'International Tables Vol C Tables 4.2.6.8 and 6.1.1.4'
N N 0.0061 0.0033 'International Tables Vol C Tables 4.2.6.8 and 6.1.1.4'
O O 0.0106 0.0060 'International Tables Vol C Tables 4.2.6.8 and 6.1.1.4'
P P 0.1023 0.0942 'International Tables Vol C Tables 4.2.6.8 and 6.1.1.4'
W W -0.8490 6.8722 'International Tables Vol C Tables 4.2.6.8 and 6.1.1.4'

loop_
_geom_angle_atom_site_label_1
_geom_angle_atom_site_label_2
_geom_angle_atom_site_label_3
_geom_angle
C23 W1 C24 77.10(7)
C23 W1 C22 84.82(7)
C24 W1 C22 161.91(7)
C23 W1 N1 175.67(6)
C24 W1 N1 106.97(6)
C22 W1 N1 91.11(6)
C23 W1 P2 103.22(5)
C24 W1 P2 90.76(5)
C22 W1 P2 93.79(4)
N1 W1 P2 75.52(3)
C23 W1 P1 106.15(5)
C24 W1 P1 90.44(5)
C22 W1 P1 94.24(4)
N1 W1 P1 75.58(3)
P2 W1 P1 150.113(14)
O1 P1 C14 98.07(7)
O1 P1 C18 97.02(7)
C14 P1 C18 108.98(8)
O1 P1 W1 102.00(4)
C14 P1 W1 124.97(6)
C18 P1 W1 118.49(6)
O2 P2 C6_a 98.19(9)
O2 P2 C6'_e 97.2(3)
O2 P2 C10 96.82(7)
C6_a P2 C10 107.83(9)
C6'_e P2 C10 116.3(3)
O2 P2 W1 102.49(4)
C6_a P2 W1 125.50(7)
C6'_e P2 W1 117.9(3)
C10 P2 W1 118.79(6)
C1 O1 P1 120.54(10)
C5 O2 P2 119.92(10)
C1 N1 C5 116.98(13)
C1 N1 W1 121.62(10)
C5 N1 W1 121.35(10)
O1 C1 N1 118.55(13)
O1 C1 C2 118.08(13)
N1 C1 C2 123.37(14)
C1 C2 C3 117.93(14)
C1 C2 H2 121.0
C3 C2 H2 121.0
C4 C3 C2 120.32(15)
C4 C3 H3 119.8
C2 C3 H3 119.8
C3 C4 C5 117.80(14)
C3 C4 H4 121.1
C5 C4 H4 121.1
O2 C5 N1 118.73(13)
O2 C5 C4 117.86(13)
N1 C5 C4 123.42(13)
C8_a C6_a C9_a 106.7(2)
C8_a C6_a C7_a 107.7(2)
C9_a C6_a C7_a 110.73(18)
C8_a C6_a P2 108.37(14)
C9_a C6_a P2 114.10(15)
C7_a C6_a P2 108.99(16)
C6_a C7_a H7A_a 109.5
C6_a C7_a H7B_a 109.5
H7A_a C7_a H7B_a 109.5
C6_a C7_a H7C_a 109.5
H7A_a C7_a H7C_a 109.5
H7B_a C7_a H7C_a 109.5
C6_a C8_a H8A_a 109.5
C6_a C8_a H8B_a 109.5
H8A_a C8_a H8B_a 109.5
C6_a C8_a H8C_a 109.5
H8A_a C8_a H8C_a 109.5
H8B_a C8_a H8C_a 109.5
C6_a C9_a H9A_a 109.5
C6_a C9_a H9B_a 109.5
H9A_a C9_a H9B_a 109.5
C6_a C9_a H9C_a 109.5
H9A_a C9_a H9C_a 109.5
H9B_a C9_a H9C_a 109.5
C8'_e C6'_e C9'_e 108.8(6)
C8'_e C6'_e C7'_e 107.1(6)
C9'_e C6'_e C7'_e 110.4(7)
C8'_e C6'_e P2 116.1(6)
C9'_e C6'_e P2 107.2(6)
C7'_e C6'_e P2 107.2(5)
C6'_e C7'_e H7D_e 109.5
C6'_e C7'_e H7E_e 109.5
H7D_e C7'_e H7E_e 109.5
C6'_e C7'_e H7F_e 109.5
H7D_e C7'_e H7F_e 109.5
H7E_e C7'_e H7F_e 109.5
C6'_e C8'_e H8D_e 109.5
C6'_e C8'_e H8E_e 109.5
H8D_e C8'_e H8E_e 109.5
C6'_e C8'_e H8F_e 109.5
H8D_e C8'_e H8F_e 109.5
H8E_e C8'_e H8F_e 109.5
C6'_e C9'_e H9D_e 109.5
C6'_e C9'_e H9E_e 109.5
H9D_e C9'_e H9E_e 109.5
C6'_e C9'_e H9F_e 109.5
H9D_e C9'_e H9F_e 109.5
H9E_e C9'_e H9F_e 109.5
C12 C10 C13 109.02(16)
C12 C10 C11 110.34(17)
C13 C10 C11 105.69(15)
C12 C10 P2 109.61(13)
C13 C10 P2 115.78(13)
C11 C10 P2 106.24(12)
C10 C11 H11A 109.5
C10 C11 H11B 109.5
H11A C11 H11B 109.5
C10 C11 H11C 109.5
H11A C11 H11C 109.5
H11B C11 H11C 109.5
C10 C12 H12A 109.5
C10 C12 H12B 109.5
H12A C12 H12B 109.5
C10 C12 H12C 109.5
H12A C12 H12C 109.5
H12B C12 H12C 109.5
C10 C13 H13A 109.5
C10 C13 H13B 109.5
H13A C13 H13B 109.5
C10 C13 H13C 109.5
H13A C13 H13C 109.5
H13B C13 H13C 109.5
C15 C14 C16 107.89(17)
C15 C14 C17 106.93(17)
C16 C14 C17 109.74(16)
C15 C14 P1 109.33(12)
C16 C14 P1 109.01(14)
C17 C14 P1 113.76(13)
C14 C15 H15A 109.5
C14 C15 H15B 109.5
H15A C15 H15B 109.5
C14 C15 H15C 109.5
H15A C15 H15C 109.5
H15B C15 H15C 109.5
C14 C16 H16A 109.5
C14 C16 H16B 109.5
H16A C16 H16B 109.5
C14 C16 H16C 109.5
H16A C16 H16C 109.5
H16B C16 H16C 109.5
C14 C17 H17A 109.5
C14 C17 H17B 109.5
H17A C17 H17B 109.5
C14 C17 H17C 109.5
H17A C17 H17C 109.5
H17B C17 H17C 109.5
C20 C18 C21 108.68(16)
C20 C18 C19 110.20(16)
C21 C18 C19 106.13(15)
C20 C18 P1 110.08(13)
C21 C18 P1 115.87(13)
C19 C18 P1 105.72(12)
C18 C19 H19A 109.5
C18 C19 H19B 109.5
H19A C19 H19B 109.5
C18 C19 H19C 109.5
H19A C19 H19C 109.5
H19B C19 H19C 109.5
C18 C20 H20A 109.5
C18 C20 H20B 109.5
H20A C20 H20B 109.5
C18 C20 H20C 109.5
H20A C20 H20C 109.5
H20B C20 H20C 109.5
C18 C21 H21A 109.5
C18 C21 H21B 109.5
H21A C21 H21B 109.5
C18 C21 H21C 109.5
H21A C21 H21C 109.5
H21B C21 H21C 109.5
O3 C22 W1 173.16(16)
O4 C23 W1 177.32(15)
O5 C24 W1 169.17(17)

loop_
_geom_bond_atom_site_label_1
_geom_bond_atom_site_label_2
_geom_bond_distance
W1 C23 1.9696(17)
W1 C24 2.0073(18)
W1 C22 2.0161(17)
W1 N1 2.2501(13)
W1 P2 2.4396(5)
W1 P1 2.4551(5)
P1 O1 1.6991(12)
P1 C14 1.8835(17)
P1 C18 1.8919(17)
P2 O2 1.6978(12)
P2 C6_a 1.8881(18)
P2 C6'_e 1.889(5)
P2 C10 1.8890(17)
O1 C1 1.3480(19)
O2 C5 1.3481(18)
O3 C22 1.161(2)
O4 C23 1.167(2)
O5 C24 1.160(2)
N1 C1 1.3549(19)
N1 C5 1.3558(19)
C1 C2 1.387(2)
C2 C3 1.387(2)
C2 H2 0.9500
C3 C4 1.387(2)
C3 H3 0.9500
C4 C5 1.389(2)
C4 H4 0.9500
C6_a C8_a 1.531(3)
C6_a C9_a 1.531(3)
C6_a C7_a 1.543(3)
C7_a H7A_a 0.9800
C7_a H7B_a 0.9800
C7_a H7C_a 0.9800
C8_a H8A_a 0.9800
C8_a H8B_a 0.9800
C8_a H8C_a 0.9800
C9_a H9A_a 0.9800
C9_a H9B_a 0.9800
C9_a H9C_a 0.9800
C6'_e C8'_e 1.540(8)
C6'_e C9'_e 1.541(8)
C6'_e C7'_e 1.542(8)
C7'_e H7D_e 0.9800
C7'_e H7E_e 0.9800
C7'_e H7F_e 0.9800
C8'_e H8D_e 0.9800
C8'_e H8E_e 0.9800
C8'_e H8F_e 0.9800
C9'_e H9D_e 0.9800
C9'_e H9E_e 0.9800
C9'_e H9F_e 0.9800
C10 C12 1.534(3)
C10 C13 1.540(3)
C10 C11 1.548(3)
C11 H11A 0.9800
C11 H11B 0.9800
C11 H11C 0.9800
C12 H12A 0.9800
C12 H12B 0.9800
C12 H12C 0.9800
C13 H13A 0.9800
C13 H13B 0.9800
C13 H13C 0.9800
C14 C15 1.521(3)
C14 C16 1.539(3)
C14 C17 1.543(3)
C15 H15A 0.9800
C15 H15B 0.9800
C15 H15C 0.9800
C16 H16A 0.9800
C16 H16B 0.9800
C16 H16C 0.9800
C17 H17A 0.9800
C17 H17B 0.9800
C17 H17C 0.9800
C18 C20 1.532(3)
C18 C21 1.539(3)
C18 C19 1.546(3)
C19 H19A 0.9800
C19 H19B 0.9800
C19 H19C 0.9800
C20 H20A 0.9800
C20 H20B 0.9800
C20 H20C 0.9800
C21 H21A 0.9800
C21 H21B 0.9800
C21 H21C 0.9800

loop_
_geom_torsion_atom_site_label_1
_geom_torsion_atom_site_label_2
_geom_torsion_atom_site_label_3
_geom_torsion_atom_site_label_4
_geom_torsion
C14 P1 O1 C1 143.01(13)
C18 P1 O1 C1 -106.61(13)
W1 P1 O1 C1 14.55(13)
C6_a P2 O2 C5 -144.91(13)
C6'_e P2 O2 C5 -136.4(3)
C10 P2 O2 C5 105.89(12)
W1 P2 O2 C5 -15.66(12)
P1 O1 C1 N1 -13.1(2)
P1 O1 C1 C2 167.69(12)
C5 N1 C1 O1 -174.13(14)
W1 N1 C1 O1 3.33(19)
C5 N1 C1 C2 5.0(2)
W1 N1 C1 C2 -177.50(12)
O1 C1 C2 C3 176.29(16)
N1 C1 C2 C3 -2.9(3)
C1 C2 C3 C4 -0.7(3)
C2 C3 C4 C5 1.8(3)
P2 O2 C5 N1 12.87(19)
P2 O2 C5 C4 -167.54(12)
C1 N1 C5 O2 175.75(13)
W1 N1 C5 O2 -1.71(19)
C1 N1 C5 C4 -3.8(2)
W1 N1 C5 C4 178.71(12)
C3 C4 C5 O2 -179.07(15)
C3 C4 C5 N1 0.5(2)
O2 P2 C6_a C8_a 88.9(2)
C6'_e P2 C6_a C8_a 5(2)
C10 P2 C6_a C8_a -171.18(19)
W1 P2 C6_a C8_a -22.9(2)
O2 P2 C6_a C9_a -29.78(18)
C6'_e P2 C6_a C9_a -113(2)
C10 P2 C6_a C9_a 70.14(18)
W1 P2 C6_a C9_a -141.56(14)
O2 P2 C6_a C7_a -154.12(16)
C6'_e P2 C6_a C7_a 122(2)
C10 P2 C6_a C7_a -54.19(18)
W1 P2 C6_a C7_a 94.10(16)
O2 P2 C6'_e C8'_e -82.2(7)
C6_a P2 C6'_e C8'_e 15.4(19)
C10 P2 C6'_e C8'_e 19.1(7)
W1 P2 C6'_e C8'_e 169.6(6)
O2 P2 C6'_e C9'_e 156.0(5)
C6_a P2 C6'_e C9'_e -106(2)
C10 P2 C6'_e C9'_e -102.7(6)
W1 P2 C6'_e C9'_e 47.7(6)
O2 P2 C6'_e C7'_e 37.5(6)
C6_a P2 C6'_e C7'_e 135(3)
C10 P2 C6'_e C7'_e 138.7(5)
W1 P2 C6'_e C7'_e -70.8(6)
O2 P2 C10 C12 -175.37(14)
C6_a P2 C10 C12 83.72(16)
C6'_e P2 C10 C12 83.2(3)
W1 P2 C10 C12 -67.05(15)
O2 P2 C10 C13 60.83(15)
C6_a P2 C10 C13 -40.08(17)
C6'_e P2 C10 C13 -40.7(4)
W1 P2 C10 C13 169.14(12)
O2 P2 C10 C11 -56.14(13)
C6_a P2 C10 C11 -157.05(13)
C6'_e P2 C10 C11 -157.6(3)
W1 P2 C10 C11 52.17(14)
O1 P1 C14 C15 -86.71(14)
C18 P1 C14 C15 172.97(14)
W1 P1 C14 C15 24.10(16)
O1 P1 C14 C16 155.56(14)
C18 P1 C14 C16 55.24(15)
W1 P1 C14 C16 -93.63(14)
O1 P1 C14 C17 32.74(15)
C18 P1 C14 C17 -67.59(16)
W1 P1 C14 C17 143.55(12)
O1 P1 C18 C20 175.13(13)
C14 P1 C18 C20 -83.81(14)
W1 P1 C18 C20 67.37(14)
O1 P1 C18 C21 -61.08(15)
C14 P1 C18 C21 39.98(16)
W1 P1 C18 C21 -168.84(12)
O1 P1 C18 C19 56.13(13)
C14 P1 C18 C19 157.19(12)
W1 P1 C18 C19 -51.63(13)
